data_7212711
loop_
_publ_author_name
'G\"orbitz, Carl Henrik'
'Dalhus, Bj\/orn'
'Day, Graeme M.'

_publ_section_title
;
 Pseudoracemic amino acid complexes: blind predictions for flexible
 two-component crystals.
;
_journal_issue 30
_journal_name_full 'Physical chemistry chemical physics : PCCP'
_journal_page_first 8466
_journal_page_last 8477
_journal_paper_doi 10.1039/c004055j
_journal_volume 12
_journal_year 2010
_chemical_absolute_configuration rm
_chemical_formula_moiety 'C4 H9 N O2, C6 H13 N O2'
_chemical_formula_sum 'C10 H22 N2 O4'
_chemical_formula_weight 234.30
_chemical_name_common 'L-aminobutyric acid:D-norleucine'
_chemical_name_systematic
;
S-2-aminobutanoic acid : R-2-aminohexanoic acid (1:1)
;
_space_group_IT_number 1
_symmetry_cell_setting triclinic
_symmetry_space_group_name_Hall 'P 1'
_symmetry_space_group_name_H-M 'P 1'
_atom_sites_solution_hydrogens geom
_atom_sites_solution_primary direct
_atom_sites_solution_secondary difmap
_audit_creation_method SHELXL-97
_cell_angle_alpha 92.631(2)
_cell_angle_beta 94.747(2)
_cell_angle_gamma 113.103(2)
_cell_formula_units_Z 1
_cell_length_a 5.1725(3)
_cell_length_b 5.3955(3)
_cell_length_c 12.3952(7)
_cell_measurement_reflns_used 3000
_cell_measurement_temperature 150(2)
_cell_measurement_theta_max 36.31
_cell_measurement_theta_min 3.31
_cell_volume 315.93(3)
_computing_cell_refinement 'SAINT+ (Bruker, 2001)'
_computing_data_collection 'SMART (Bruker, 1998)'
_computing_data_reduction 'SAINT+ (Bruker, 2001)'
_computing_molecular_graphics 'SHELXTL (Bruker, 2000)'
_computing_publication_material 'SHELXTL (Bruker, 2000)'
_computing_structure_refinement 'SHELXTL (Bruker, 2000)'
_computing_structure_solution 'SHELXTL (Bruker, 2000)'
_diffrn_ambient_temperature 150(2)
_diffrn_detector_area_resol_mean 8.3
_diffrn_measured_fraction_theta_full 0.980
_diffrn_measured_fraction_theta_max 0.825
_diffrn_measurement_device_type 'Siemens SMART CCD diffractometer'
_diffrn_measurement_method 'Sets of exposures each taken over 0.3\% \w rotation'
_diffrn_radiation_monochromator graphite
_diffrn_radiation_source 'fine-focus sealed tube'
_diffrn_radiation_type MoK\a
_diffrn_radiation_wavelength 0.71073
_diffrn_reflns_av_R_equivalents 0.0120
_diffrn_reflns_av_sigmaI/netI 0.0491
_diffrn_reflns_limit_h_max 8
_diffrn_reflns_limit_h_min -8
_diffrn_reflns_limit_k_max 8
_diffrn_reflns_limit_k_min -7
_diffrn_reflns_limit_l_max 20
_diffrn_reflns_limit_l_min -17
_diffrn_reflns_number 5342
_diffrn_reflns_theta_full 26.73
_diffrn_reflns_theta_max 36.31
_diffrn_reflns_theta_min 3.31
_diffrn_standards_decay_% 0
_diffrn_standards_number 0
_exptl_absorpt_coefficient_mu 0.094
_exptl_absorpt_correction_T_max 0.9700
_exptl_absorpt_correction_T_min 0.8000
_exptl_absorpt_correction_type multi-scan
_exptl_absorpt_process_details 'SADABS (Sheldrick, 1996)'
_exptl_crystal_colour colourless
_exptl_crystal_density_diffrn 1.231
_exptl_crystal_density_method 'not measured'
_exptl_crystal_description plate
_exptl_crystal_F_000 128
_exptl_crystal_size_max 0.50
_exptl_crystal_size_mid 0.50
_exptl_crystal_size_min 0.10
_refine_diff_density_max 0.334
_refine_diff_density_min -0.330
_refine_diff_density_rms 0.063
_refine_ls_extinction_method none
_refine_ls_goodness_of_fit_ref 1.104
_refine_ls_hydrogen_treatment constr
_refine_ls_matrix_type full
_refine_ls_number_parameters 164
_refine_ls_number_reflns 3647
_refine_ls_number_restraints 56
_refine_ls_restrained_S_all 1.152
_refine_ls_R_factor_all 0.0759
_refine_ls_R_factor_gt 0.0552
_refine_ls_shift/su_max 0.003
_refine_ls_shift/su_mean 0.001
_refine_ls_structure_factor_coef Fsqd
_refine_ls_weighting_details 'calc w=1/[\s^2^(Fo^2^)+(0.0484P)^2^+0.1313P] where P=(Fo^2^+2Fc^2^)/3'
_refine_ls_weighting_scheme calc
_refine_ls_wR_factor_gt 0.1215
_refine_ls_wR_factor_ref 0.1354
_reflns_number_gt 2946
_reflns_number_total 3647
_reflns_threshold_expression >2sigma(I)
_cod_data_source_file c004055j.txt
_cod_data_source_block III
_cod_database_code 7212711

loop_
_symmetry_equiv_pos_as_xyz
'x, y, z'

loop_
_atom_site_label
_atom_site_type_symbol
_atom_site_fract_x
_atom_site_fract_y
_atom_site_fract_z
_atom_site_U_iso_or_equiv
_atom_site_adp_type
_atom_site_occupancy
_atom_site_symmetry_multiplicity
_atom_site_calc_flag
_atom_site_refinement_flags
_atom_site_disorder_assembly
_atom_site_disorder_group
O1A O 0.7772(4) 0.7010(5) 0.7144(2) 0.0215(6) Uani 1 1 d . . .
O2A O 0.3159(4) 0.5632(5) 0.7327(2) 0.0188(5) Uani 1 1 d . . .
N1A N 0.7456(5) 0.1906(5) 0.6912(2) 0.0146(5) Uani 1 1 d U . .
H1A H 0.9187 0.3250 0.7118 0.022 Uiso 1 1 calc R . .
H2A H 0.7015 0.1866 0.6184 0.022 Uiso 1 1 calc R . .
H3A H 0.7488 0.0290 0.7075 0.022 Uiso 1 1 calc R . .
C1A C 0.5373(6) 0.5247(6) 0.7304(3) 0.0166(7) Uani 1 1 d . . .
C2A C 0.5269(6) 0.2423(7) 0.7507(3) 0.0170(6) Uani 1 1 d U . .
H21A H 0.3357 0.1046 0.7216 0.020 Uiso 1 1 calc R . .
C3A C 0.5798(7) 0.2086(7) 0.8708(3) 0.0223(8) Uani 1 1 d . . .
H31A H 0.7538 0.3620 0.9031 0.027 Uiso 1 1 calc R . .
H32A H 0.6113 0.0403 0.8781 0.027 Uiso 1 1 calc R . .
C4A C 0.3344(9) 0.1966(11) 0.9336(4) 0.0391(12) Uani 1 1 d . . .
H41A H 0.3760 0.1701 1.0098 0.059 Uiso 1 1 calc R . .
H42A H 0.1613 0.0456 0.9018 0.059 Uiso 1 1 calc R . .
H43A H 0.3081 0.3664 0.9296 0.059 Uiso 1 1 calc R . .
O1B O 0.0675(4) 0.1728(4) 0.50245(19) 0.0196(5) Uani 0.794(5) 1 d PD A 1
O2B O 0.5266(4) 0.3104(5) 0.4821(2) 0.0196(5) Uani 0.794(5) 1 d PD A 1
N1B N 0.0977(5) 0.6785(5) 0.5240(2) 0.0159(6) Uani 0.794(5) 1 d PD A 1
H1B H -0.0754 0.5663 0.4908 0.024 Uiso 0.794(5) 1 calc PR A 1
H2B H 0.1181 0.8533 0.5210 0.024 Uiso 0.794(5) 1 calc PR A 1
H3B H 0.1135 0.6422 0.5946 0.024 Uiso 0.794(5) 1 calc PR A 1
C1B C 0.3012(5) 0.3478(6) 0.4853(2) 0.0115(6) Uani 0.794(5) 1 d PDU A 1
C2B C 0.3181(7) 0.6360(6) 0.4685(3) 0.0115(6) Uani 0.794(5) 1 d PDU A 1
H21B H 0.5075 0.7715 0.5007 0.017 Uiso 0.794(5) 1 calc PR A 1
C3B C 0.2772(8) 0.6715(8) 0.3464(3) 0.0174(9) Uani 0.794(5) 1 d PD A 1
H31B H 0.1119 0.5132 0.3115 0.021 Uiso 0.794(5) 1 calc PR A 1
H32B H 0.2356 0.8341 0.3379 0.021 Uiso 0.794(5) 1 calc PR A 1
C4B C 0.5343(9) 0.7004(10) 0.2885(3) 0.0234(10) Uani 0.794(5) 1 d PD A 1
H41B H 0.7049 0.8416 0.3295 0.028 Uiso 0.794(5) 1 calc PR A 1
H42B H 0.5594 0.5276 0.2874 0.028 Uiso 0.794(5) 1 calc PR A 1
C5B C 0.5073(8) 0.7749(9) 0.1730(3) 0.0410(9) Uani 0.794(5) 1 d PDU A 1
H51B H 0.4754 0.9442 0.1739 0.049 Uiso 0.794(5) 1 calc PR A 1
H52B H 0.3405 0.6305 0.1313 0.049 Uiso 0.794(5) 1 calc PR A 1
C6B C 0.7687(10) 0.8134(13) 0.1162(4) 0.0563(13) Uani 0.794(5) 1 d PDU A 1
H61B H 0.9289 0.9734 0.1507 0.085 Uiso 0.794(5) 1 calc PR A 1
H62B H 0.7324 0.8382 0.0394 0.085 Uiso 0.794(5) 1 calc PR A 1
H63B H 0.8132 0.6535 0.1219 0.085 Uiso 0.794(5) 1 calc PR A 1
O12B O 0.0675(4) 0.1728(4) 0.50245(19) 0.0196(5) Uani 0.206(5) 1 d PD A 2
O22B O 0.5266(4) 0.3104(5) 0.4821(2) 0.0196(5) Uani 0.206(5) 1 d PD A 2
N12B N 0.0977(5) 0.6785(5) 0.5240(2) 0.0159(6) Uani 0.206(5) 1 d PD A 2
H4B H -0.0823 0.5563 0.5040 0.024 Uiso 0.206(5) 1 calc PR A 2
H5B H 0.1071 0.8483 0.5154 0.024 Uiso 0.206(5) 1 calc PR A 2
H6B H 0.1486 0.6657 0.5949 0.024 Uiso 0.206(5) 1 calc PR A 2
C12B C 0.3012(5) 0.3478(6) 0.4853(2) 0.0115(6) Uani 0.206(5) 1 d PD A 2
C22B C 0.2936(16) 0.6215(12) 0.4548(5) 0.0115(6) Uani 0.206(5) 1 d PD A 2
H22B H 0.4872 0.7685 0.4701 0.017 Uiso 0.206(5) 1 calc PR A 2
C32B C 0.184(2) 0.607(2) 0.3343(5) 0.017 Uiso 0.206(5) 1 d PD A 2
H33B H 0.0108 0.4388 0.3175 0.020 Uiso 0.206(5) 1 calc PR A 2
H34B H 0.1291 0.7610 0.3239 0.020 Uiso 0.206(5) 1 calc PR A 2
C42B C 0.389(2) 0.6103(18) 0.2529(7) 0.022 Uiso 0.206(5) 1 d PD A 2
H43B H 0.4825 0.4884 0.2744 0.026 Uiso 0.206(5) 1 calc PR A 2
H44B H 0.2817 0.5390 0.1805 0.026 Uiso 0.206(5) 1 calc PR A 2
C52B C 0.614(2) 0.889(2) 0.2444(11) 0.039 Uiso 0.206(5) 1 d PD A 2
H53B H 0.7448 0.9437 0.3122 0.047 Uiso 0.206(5) 1 calc PR A 2
H54B H 0.5214 1.0182 0.2385 0.047 Uiso 0.206(5) 1 calc PR A 2
C62B C 0.784(4) 0.909(3) 0.1485(16) 0.056 Uiso 0.206(5) 1 d PD A 2
H64B H 0.9312 1.0927 0.1509 0.084 Uiso 0.206(5) 1 calc PR A 2
H65B H 0.6589 0.8699 0.0806 0.084 Uiso 0.206(5) 1 calc PR A 2
H66B H 0.8728 0.7789 0.1523 0.084 Uiso 0.206(5) 1 calc PR A 2

loop_
_atom_site_aniso_label
_atom_site_aniso_U_11
_atom_site_aniso_U_22
_atom_site_aniso_U_33
_atom_site_aniso_U_23
_atom_site_aniso_U_13
_atom_site_aniso_U_12
O1A 0.0156(11) 0.0113(11) 0.0401(16) 0.0056(11) 0.0087(10) 0.0066(9)
O2A 0.0155(10) 0.0146(11) 0.0292(13) 0.0016(10) 0.0037(9) 0.0089(9)
N1A 0.0144(10) 0.0099(11) 0.0216(12) 0.0022(10) 0.0051(9) 0.0064(8)
C1A 0.0159(13) 0.0113(13) 0.0211(15) 0.0025(12) 0.0023(11) 0.0037(10)
C2A 0.0128(11) 0.0143(12) 0.0237(13) 0.0000(10) 0.0049(9) 0.0048(9)
C3A 0.0280(17) 0.0231(19) 0.0258(19) 0.0075(15) 0.0093(14) 0.0189(15)
C4A 0.037(2) 0.058(3) 0.032(2) 0.012(2) 0.0154(18) 0.026(2)
O1B 0.0177(11) 0.0105(11) 0.0313(14) 0.0042(10) 0.0068(10) 0.0053(9)
O2B 0.0152(10) 0.0144(11) 0.0308(14) 0.0019(10) 0.0023(9) 0.0076(9)
N1B 0.0168(11) 0.0092(11) 0.0231(13) 0.0030(10) 0.0055(9) 0.0058(9)
C1B 0.0127(11) 0.0085(11) 0.0154(12) -0.0010(10) 0.0005(9) 0.0068(9)
C2B 0.0116(11) 0.0053(10) 0.0193(12) 0.0037(9) 0.0029(9) 0.0047(8)
C3B 0.0151(17) 0.018(2) 0.019(2) 0.0054(16) 0.0023(14) 0.0052(15)
C4B 0.0229(18) 0.037(2) 0.018(2) 0.0110(17) 0.0073(14) 0.0178(16)
C5B 0.0342(17) 0.071(2) 0.0284(17) 0.0209(17) 0.0125(13) 0.0292(17)
C6B 0.049(2) 0.097(3) 0.037(2) 0.031(2) 0.0216(18) 0.039(2)
O12B 0.0177(11) 0.0105(11) 0.0313(14) 0.0042(10) 0.0068(10) 0.0053(9)
O22B 0.0152(10) 0.0144(11) 0.0308(14) 0.0019(10) 0.0023(9) 0.0076(9)
N12B 0.0168(11) 0.0092(11) 0.0231(13) 0.0030(10) 0.0055(9) 0.0058(9)
C12B 0.0127(11) 0.0085(11) 0.0154(12) -0.0010(10) 0.0005(9) 0.0068(9)
C22B 0.0116(11) 0.0053(10) 0.0193(12) 0.0037(9) 0.0029(9) 0.0047(8)

loop_
_atom_type_symbol
_atom_type_description
_atom_type_scat_dispersion_real
_atom_type_scat_dispersion_imag
_atom_type_scat_source
C C 0.0033 0.0016 'International Tables Vol C Tables 4.2.6.8 and 6.1.1.4'
H H 0.0000 0.0000 'International Tables Vol C Tables 4.2.6.8 and 6.1.1.4'
N N 0.0061 0.0033 'International Tables Vol C Tables 4.2.6.8 and 6.1.1.4'
O O 0.0106 0.0060 'International Tables Vol C Tables 4.2.6.8 and 6.1.1.4'

loop_
_geom_angle_atom_site_label_1
_geom_angle_atom_site_label_2
_geom_angle_atom_site_label_3
_geom_angle
C2A N1A H1A 109.5
C2A N1A H2A 109.5
H1A N1A H2A 109.5
C2A N1A H3A 109.5
H1A N1A H3A 109.5
H2A N1A H3A 109.5
O2A C1A O1A 125.7(3)
O2A C1A C2A 118.3(3)
O1A C1A C2A 116.0(3)
N1A C2A C3A 108.7(3)
N1A C2A C1A 109.6(2)
C3A C2A C1A 112.7(3)
N1A C2A H21A 108.6
C3A C2A H21A 108.6
C1A C2A H21A 108.6
C2A C3A C4A 112.5(3)
C2A C3A H31A 109.1
C4A C3A H31A 109.1
C2A C3A H32A 109.1
C4A C3A H32A 109.1
H31A C3A H32A 107.8
C3A C4A H41A 109.5
C3A C4A H42A 109.5
H41A C4A H42A 109.5
C3A C4A H43A 109.5
H41A C4A H43A 109.5
H42A C4A H43A 109.5
O1B C1B O2B 125.5(3)
O1B C1B C2B 117.5(2)
O2B C1B C2B 117.0(3)
N1B C2B C3B 110.0(3)
N1B C2B C1B 108.8(2)
C3B C2B C1B 110.4(3)
N1B C2B H21B 109.2
C3B C2B H21B 109.2
C1B C2B H21B 109.2
C4B C3B C2B 113.1(3)
C4B C3B H31B 109.0
C2B C3B H31B 109.0
C4B C3B H32B 109.0
C2B C3B H32B 109.0
H31B C3B H32B 107.8
C5B C4B C3B 112.4(3)
C5B C4B H41B 109.1
C3B C4B H41B 109.1
C5B C4B H42B 109.1
C3B C4B H42B 109.1
H41B C4B H42B 107.9
C4B C5B C6B 112.4(3)
C4B C5B H51B 109.1
C6B C5B H51B 109.1
C4B C5B H52B 109.1
C6B C5B H52B 109.1
H51B C5B H52B 107.9
C5B C6B H61B 109.5
C5B C6B H62B 109.5
H61B C6B H62B 109.5
C5B C6B H63B 109.5
H61B C6B H63B 109.5
H62B C6B H63B 109.5
C32B C22B H22B 109.7
C42B C32B C22B 115.9(6)
C42B C32B H33B 108.3
C22B C32B H33B 108.3
C42B C32B H34B 108.3
C22B C32B H34B 108.3
H33B C32B H34B 107.4
C52B C42B C32B 113.4(6)
C52B C42B H43B 108.9
C32B C42B H43B 108.9
C52B C42B H44B 108.9
C32B C42B H44B 108.9
H43B C42B H44B 107.7
C42B C52B C62B 114.5(7)
C42B C52B H53B 108.6
C62B C52B H53B 108.6
C42B C52B H54B 108.6
C62B C52B H54B 108.6
H53B C52B H54B 107.6
C52B C62B H64B 109.5
C52B C62B H65B 109.5
H64B C62B H65B 109.5
C52B C62B H66B 109.5
H64B C62B H66B 109.5
H65B C62B H66B 109.5

loop_
_geom_bond_atom_site_label_1
_geom_bond_atom_site_label_2
_geom_bond_distance
O1A C1A 1.271(4)
O2A C1A 1.244(4)
N1A C2A 1.506(5)
N1A H1A 0.9100
N1A H2A 0.9100
N1A H3A 0.9100
C1A C2A 1.536(5)
C2A C3A 1.523(5)
C2A H21A 1.0000
C3A C4A 1.525(6)
C3A H31A 0.9900
C3A H32A 0.9900
C4A H41A 0.9800
C4A H42A 0.9800
C4A H43A 0.9800
O1B C1B 1.250(4)
O2B C1B 1.262(4)
N1B C2B 1.465(5)
N1B H1B 0.9100
N1B H2B 0.9100
N1B H3B 0.9100
C1B C2B 1.548(4)
C2B C3B 1.541(5)
C2B H21B 1.0000
C3B C4B 1.521(6)
C3B H31B 0.9900
C3B H32B 0.9900
C4B C5B 1.515(5)
C4B H41B 0.9900
C4B H42B 0.9900
C5B C6B 1.523(5)
C5B H51B 0.9900
C5B H52B 0.9900
C6B H61B 0.9800
C6B H62B 0.9800
C6B H63B 0.9800
C22B C32B 1.539(6)
C22B H22B 1.0000
C32B C42B 1.520(7)
C32B H33B 0.9900
C32B H34B 0.9900
C42B C52B 1.510(7)
C42B H43B 0.9900
C42B H44B 0.9900
C52B C62B 1.521(7)
C52B H53B 0.9900
C52B H54B 0.9900
C62B H64B 0.9800
C62B H65B 0.9800
C62B H66B 0.9800

loop_
_geom_hbond_atom_site_label_D
_geom_hbond_atom_site_label_H
_geom_hbond_atom_site_label_A
_geom_hbond_distance_DH
_geom_hbond_distance_HA
_geom_hbond_distance_DA
_geom_hbond_angle_DHA
_geom_hbond_site_symmetry_A
N1A H1A O2A 0.91 1.94 2.830(3) 166.7 1_655
N1A H3A O1A 0.91 1.84 2.736(4) 169.0 1_545
N1A H2A O2B 0.91 2.11 2.943(4) 152.2 .
N1B H1B O2B 0.91 1.97 2.826(3) 156.4 1_455
N1B H2B O1B 0.91 1.86 2.756(4) 166.1 1_565
N1B H3B O2A 0.91 2.08 2.927(4) 154.4 .

loop_
_geom_torsion_atom_site_label_1
_geom_torsion_atom_site_label_2
_geom_torsion_atom_site_label_3
_geom_torsion_atom_site_label_4
_geom_torsion
O2A C1A C2A N1A 151.0(3)
O1A C1A C2A N1A -30.1(4)
O2A C1A C2A C3A -87.8(4)
O1A C1A C2A C3A 91.1(3)
N1A C2A C3A C4A -167.6(4)
C1A C2A C3A C4A 70.7(4)
O1B C1B C2B N1B 25.8(4)
O2B C1B C2B N1B -153.1(3)
O1B C1B C2B C3B -95.0(3)
O2B C1B C2B C3B 86.1(4)
N1B C2B C3B C4B 165.6(4)
C1B C2B C3B C4B -74.3(4)
C2B C3B C4B C5B -171.8(4)
C3B C4B C5B C6B 178.0(5)
C22B C32B C42B C52B -77.6(12)
C32B C42B C52B C62B -168.3(13)
